data_7721145
loop_
_publ_author_name
'Wang, Chen'
'Guo, Wen-Hang'
'Tang, Wen'
'Cui, Yunzuo'
'Qi, Zhaopeng'
'Liang, Song'
'Zang, Hong-Ying'
'su, zhongmin'

_publ_section_title
;
 Pure Reduced Polyoxometalates Materials as Electroactive Materials Toward
 Proton Energy Storage Device
;
_journal_name_full 'Dalton Transactions'
_journal_paper_doi 10.1039/D6DT01074A
_journal_year 2026
_chemical_formula_moiety '2(Cu0.5 H14 Mo12 O62 P8), 8(C5 H6 N), 2(H2 O), 1.67(O3)'
_chemical_formula_sum 'C40 H80 Cu Mo24 N8 O131 P16'
_chemical_formula_weight 5630.74
_space_group_crystal_system triclinic
_space_group_IT_number 2
_space_group_name_Hall '-P 1'
_space_group_name_H-M_alt 'P -1'
_atom_sites_solution_hydrogens mixed
_atom_sites_solution_primary iterative
_audit_block_doi 10.5517/ccdc.csd.cc2d0c5z
_audit_creation_date 2022-09-05
_audit_creation_method
;
Olex2 1.2
(compiled 2018.05.29 svn.r3508 for OlexSys, GUI svn.r5506)
;
_audit_update_record
;
2023-05-13 deposited with the CCDC.	2026-06-17 downloaded from the CCDC.
;
_cell_angle_alpha 89.382(4)
_cell_angle_beta 82.620(4)
_cell_angle_gamma 82.968(4)
_cell_formula_units_Z 1
_cell_length_a 15.7897(11)
_cell_length_b 16.1670(12)
_cell_length_c 17.5673(14)
_cell_measurement_reflns_used 9769
_cell_measurement_temperature 297.16
_cell_measurement_theta_max 25.083
_cell_measurement_theta_min 2.338
_cell_volume 4413.8(6)
_computing_cell_refinement 'SAINT v8.37A (Bruker, 2015)'
_computing_data_reduction 'SAINT v8.37A (Bruker, 2015)'
_computing_molecular_graphics 'Olex2 (Dolomanov et al., 2009)'
_computing_publication_material 'Olex2 (Dolomanov et al., 2009)'
_computing_structure_refinement 'ShelXL (Sheldrick, 2015)'
_computing_structure_solution 'olex2.solve (Bourhis et al., 2015)'
_diffrn_ambient_temperature 297.16
_diffrn_measured_fraction_theta_full 0.993
_diffrn_measured_fraction_theta_max 0.993
_diffrn_measurement_device_type 'CCD area detector'
_diffrn_measurement_method 'phi and omega scans'
_diffrn_radiation_monochromator graphite
_diffrn_radiation_type MoK\a
_diffrn_radiation_wavelength 0.71073
_diffrn_reflns_av_R_equivalents 0.0708
_diffrn_reflns_av_unetI/netI 0.0456
_diffrn_reflns_Laue_measured_fraction_full 0.993
_diffrn_reflns_Laue_measured_fraction_max 0.993
_diffrn_reflns_limit_h_max 18
_diffrn_reflns_limit_h_min -18
_diffrn_reflns_limit_k_max 19
_diffrn_reflns_limit_k_min -19
_diffrn_reflns_limit_l_max 20
_diffrn_reflns_limit_l_min -20
_diffrn_reflns_number 88375
_diffrn_reflns_point_group_measured_fraction_full 0.993
_diffrn_reflns_point_group_measured_fraction_max 0.993
_diffrn_reflns_theta_full 25.128
_diffrn_reflns_theta_max 25.128
_diffrn_reflns_theta_min 2.530
_exptl_absorpt_coefficient_mu 2.009
_exptl_absorpt_correction_T_max 0.7452
_exptl_absorpt_correction_T_min 0.5969
_exptl_absorpt_correction_type none
_exptl_absorpt_process_details
;
SADABS-2014/5 (Bruker,2014/5) was used for absorption correction.
wR2(int) was 0.0720 before and 0.0573 after correction.
The Ratio of minimum to maximum transmission is 0.8010.
The \l/2 correction factor is Not present.
;
_exptl_crystal_density_diffrn 2.118
_exptl_crystal_description block
_exptl_crystal_F_000 2701
_refine_diff_density_max 1.868
_refine_diff_density_min -1.367
_refine_diff_density_rms 0.181
_refine_ls_extinction_method none
_refine_ls_goodness_of_fit_ref 1.069
_refine_ls_hydrogen_treatment constr
_refine_ls_matrix_type full
_refine_ls_number_parameters 1057
_refine_ls_number_reflns 15649
_refine_ls_number_restraints 369
_refine_ls_restrained_S_all 5.050
_refine_ls_R_factor_all 0.0677
_refine_ls_R_factor_gt 0.0449
_refine_ls_shift/su_max 0.002
_refine_ls_shift/su_mean 0.000
_refine_ls_structure_factor_coef Fsqd
_refine_ls_weighting_details 'w=1/[\s^2^(Fo^2^)+(0.0474P)^2^+44.8084P] where P=(Fo^2^+2Fc^2^)/3'
_refine_ls_weighting_scheme calc
_refine_ls_wR_factor_gt 0.1089
_refine_ls_wR_factor_ref 0.1218
_reflns_Friedel_coverage 0.000
_reflns_number_gt 12030
_reflns_number_total 15649
_reflns_threshold_expression 'I > 2\s(I)'
_cod_data_source_file d6dt01074a2.cif
_cod_data_source_block complex3
_cod_database_code 7721145
_shelx_shelxl_version_number 2018/3
_shelx_space_group_comment
;
The symmetry employed for this shelxl refinement is uniquely defined
by the following loop, which should always be used as a source of
symmetry information in preference to the above space-group names.
They are only intended as comments.
;
_olex2_refinement_description
;
1. Fixed Uiso
 At 1.2 times of:
  All C(H) groups, All N(H) groups
 At 1.5 times of:
  All O(H) groups, All O(H,H) groups
2. Restrained distances
 C2-C1
 1.39 with sigma of 0.02
 N1-C1
 1.28 with sigma of 0.02
 C2-C3
 1.39 with sigma of 0.02
 C26-C3
 1.39 with sigma of 0.02
 C5-C26
 1.39 with sigma of 0.02
 N1-C5
 1.28 with sigma of 0.02
 N2-C6 = N2-C9
 1.28 with sigma of 0.02
 C10-C9 = C10-C8 = C7-C8 = C6-C7
 1.39 with sigma of 0.02
 N3-O60
 2.9 with sigma of 0.02
 O60-N3
 3.1 with sigma of 0.02
 O21-O55
 2.9 with sigma of 0.02
3. Rigid bond restraints
 O4W
 with sigma for 1-2 distances of 0.001 and sigma for 1-3 distances of 0.002
 C10, C9, N2, C6, C7, C8
 with sigma for 1-2 distances of 0.01 and sigma for 1-3 distances of 0.02
 C26, C3, C5, N1, C2, C1
 with sigma for 1-2 distances of 0.01 and sigma for 1-3 distances of 0.02
4. Uiso/Uaniso restraints and constraints
O4W \\sim O3W \\sim O2W: within 2A with sigma of 0.001 and sigma for terminal
atoms of 0.002
C10 \\sim C9 \\sim N2 \\sim C6 \\sim C7 \\sim C8: within 2A with sigma of 0.01
and sigma for terminal atoms of 0.02
C26 \\sim C3 \\sim C5 \\sim N1 \\sim C2 \\sim C1: within 2A with sigma of 0.01
and sigma for terminal atoms of 0.02
Uanis(O4W) \\sim Ueq, Uanis(O3W) \\sim Ueq, Uanis(O2W) \\sim Ueq: with sigma of
0.001 and sigma for terminal atoms of 0.002
Uanis(C10) \\sim Ueq, Uanis(C9) \\sim Ueq, Uanis(N2) \\sim Ueq, Uanis(C6) \\sim
Ueq, Uanis(C7) \\sim Ueq, Uanis(C8) \\sim Ueq: with sigma of 0.01 and sigma for
terminal atoms of 0.02
Uanis(C26) \\sim Ueq, Uanis(C3) \\sim Ueq, Uanis(C5) \\sim Ueq, Uanis(N1) \\sim
Ueq, Uanis(C2) \\sim Ueq, Uanis(C1) \\sim Ueq: with sigma of 0.01 and sigma for
terminal atoms of 0.02
Uanis(N5) \\sim Ueq, Uanis(C23) \\sim Ueq, Uanis(C22) \\sim Ueq, Uanis(C21)
\\sim Ueq, Uanis(C25) \\sim Ueq, Uanis(C24) \\sim Ueq, Uanis(C4) \\sim Ueq,
Uanis(C17) \\sim Ueq, Uanis(C19) \\sim Ueq, Uanis(C18) \\sim Ueq, Uanis(C16)
\\sim Ueq, Uanis(N20) \\sim Ueq: with sigma of 0.01 and sigma for terminal
atoms of 0.02
Uanis(O5W) \\sim Ueq, Uanis(O6W) \\sim Ueq: with sigma of 0.01 and sigma for
terminal atoms of 0.02
Uanis(O5W) \\sim Ueq: with sigma of 0.05 and sigma for terminal atoms of 0.1
5. Rigid body (RIGU) restrains
 O4W
 with sigma for 1-2 distances of 0.001 and sigma for 1-3 distances of 0.002
 C10, C9, N2, C6, C7, C8
 with sigma for 1-2 distances of 0.01 and sigma for 1-3 distances of 0.02
 C26, C3, C5, N1, C2, C1
 with sigma for 1-2 distances of 0.01 and sigma for 1-3 distances of 0.02
6. Others
 Fixed Sof: Cu2(0.25) Cu1(0.25) N1(0.5) H1A(0.5) C5(0.5) H5A(0.5) C26(0.5)
 H26A(0.5) C3(0.5) H3A(0.5) C2(0.5) H2(0.5) C1(0.5) H1B(0.5) C7(0.5) H7(0.5)
 C6(0.5) H6(0.5) N2(0.5) H2A(0.5) C9(0.5) H9(0.5) C10(0.5) H10(0.5) C8(0.5)
 H8(0.5) O4W(0.33333) O3W(0.33333) O2W(0.33333) O5W(0.5) O6W(0.5) O1W(0.5)
7.a Everything fixed:
 H14
7.b Free rotating group:
 O7W(H7WA,H7WB)
7.c Ternary CH refined with riding coordinates:
 O28(H28), O43(H43), O30(H30), O24(H24), O57(H57), O48(H48)
7.d Aromatic/amide H refined with riding coordinates:
 C4(H4), C17(H17), C19(H19), C18(H18), C16(H16), N20(H20), C23(H23), C22(H22),
 C21(H21A), N5(H5), C25(H25), C24(H24A), N3(H3), C14(H14A), C13(H13), C15(H15),
 C12(H12), C11(H11), N1(H1A), C5(H5A), C26(H26A), C3(H3A), C2(H2), C1(H1B),
 C7(H7), C6(H6), N2(H2A), C9(H9), C10(H10), C8(H8)
7.e Fitted hexagon refined as free rotating group:
 C23(C22,C21,N5,C25,C24), N1(C5,C26,C3,C2,C1), C7(C6,N2,C9,C10,C8)
7.f Tetrahedral OH refined with riding coordinates:
 O44(H44)
7.g Idealised tetrahedral OH refined as rotating group:
 O26(H26), O61(H61), O21(H21), O37(H37), O52(H52), O1(H1)
;

loop_
_space_group_symop_operation_xyz
'x, y, z'
'-x, -y, -z'

loop_
_atom_site_label
_atom_site_type_symbol
_atom_site_fract_x
_atom_site_fract_y
_atom_site_fract_z
_atom_site_U_iso_or_equiv
_atom_site_adp_type
_atom_site_occupancy
_atom_site_site_symmetry_order
_atom_site_calc_flag
_atom_site_refinement_flags_posn
_atom_site_refinement_flags_adp
_atom_site_refinement_flags_occupancy
_atom_site_disorder_assembly
_atom_site_disorder_group
Mo7 Mo 0.71923(4) 0.03354(4) 0.38477(4) 0.01731(15) Uani 1 1 d . . . . .
Mo10 Mo 0.36086(4) 0.21747(4) 0.49894(4) 0.01759(15) Uani 1 1 d . . . . .
Mo8 Mo 0.69720(4) 0.12029(4) 0.51119(4) 0.01682(15) Uani 1 1 d . . . . .
Mo2 Mo 0.22246(4) 0.36662(4) -0.00992(4) 0.01937(15) Uani 1 1 d . . . . .
Mo6 Mo 0.02339(4) 0.54982(4) 0.21190(4) 0.01924(15) Uani 1 1 d . . . . .
Mo5 Mo -0.11092(4) 0.47346(4) 0.20921(4) 0.02013(15) Uani 1 1 d . . . . .
Mo3 Mo 0.03922(4) 0.25773(4) -0.01087(4) 0.01983(15) Uani 1 1 d . . . . .
Mo12 Mo 0.54472(4) 0.01902(4) 0.27734(4) 0.01887(15) Uani 1 1 d . . . . .
Mo4 Mo -0.10076(4) 0.30204(4) 0.08041(4) 0.02010(16) Uani 1 1 d . . . . .
Mo1 Mo 0.21629(4) 0.48924(4) 0.08546(4) 0.01930(15) Uani 1 1 d . . . . .
Mo11 Mo 0.39448(4) 0.09594(4) 0.32606(4) 0.01773(15) Uani 1 1 d . . . . .
Mo9 Mo 0.48961(4) 0.22908(4) 0.57444(4) 0.01749(15) Uani 1 1 d . . . . .
P1 P 0.55567(12) 0.19286(12) 0.38351(10) 0.0142(4) Uani 1 1 d . . . . .
P5 P 0.08007(12) 0.34652(12) 0.15392(11) 0.0150(4) Uani 1 1 d . . . . .
P4 P 0.66816(14) 0.30637(14) 0.59042(12) 0.0257(5) Uani 1 1 d . . . . .
P3 P 0.28499(13) 0.28843(13) 0.33706(12) 0.0237(5) Uani 1 1 d . . . . .
P2 P 0.74037(15) 0.04584(15) 0.19446(12) 0.0305(5) Uani 1 1 d . . . . .
P6 P 0.21450(16) 0.54864(14) 0.26532(13) 0.0306(5) Uani 1 1 d . . . . .
P8 P 0.23617(16) 0.15967(14) -0.00045(14) 0.0332(5) Uani 1 1 d . . . . .
P7 P -0.19461(14) 0.29770(15) 0.26146(14) 0.0314(5) Uani 1 1 d . . . . .
Cu2 Cu 0.000000 0.500000 0.000000 0.0500(9) Uani 0.5 2 d S T P . .
Cu1 Cu 0.500000 0.000000 0.500000 0.0515(9) Uani 0.5 2 d S T P . .
O28 O -0.0406(3) 0.5270(3) 0.1285(3) 0.0160(11) Uani 1 1 d . . . . .
H28 H -0.076260 0.580717 0.125784 0.024 Uiso 1 1 calc R . . . .
O43 O 0.4393(3) 0.1332(3) 0.5424(3) 0.0167(11) Uani 1 1 d . . . . .
H43 H 0.404106 0.120069 0.590118 0.025 Uiso 1 1 calc R . . . .
O9 O 0.1173(3) 0.3109(3) 0.0740(3) 0.0168(11) Uani 1 1 d . . . . .
O59 O 0.5935(3) 0.1410(3) 0.5995(3) 0.0183(11) Uani 1 1 d . . . . .
O29 O 0.1104(3) 0.4313(3) 0.1645(3) 0.0157(11) Uani 1 1 d . . . . .
O22 O -0.1638(3) 0.4202(3) 0.1188(3) 0.0234(12) Uani 1 1 d . . . . .
O31 O -0.0182(3) 0.3550(3) 0.1620(3) 0.0166(11) Uani 1 1 d . . . . .
O30 O 0.1445(3) 0.4688(3) 0.0071(3) 0.0175(11) Uani 1 1 d . . . . .
H30 H 0.168192 0.503117 -0.034822 0.026 Uiso 1 1 calc R . . . .
O24 O -0.0319(3) 0.3638(3) 0.0051(3) 0.0163(11) Uani 1 1 d . . . . .
H24 H -0.065211 0.363575 -0.038268 0.024 Uiso 1 1 calc R . . . .
O16 O 0.1178(3) 0.5847(3) 0.1250(3) 0.0196(11) Uani 1 1 d . . . . .
O39 O 0.3249(3) 0.1182(3) 0.4376(3) 0.0207(12) Uani 1 1 d . . . . .
O47 O 0.6051(3) 0.1153(3) 0.3429(3) 0.0180(11) Uani 1 1 d . . . . .
O40 O 0.4591(3) 0.1891(3) 0.3894(3) 0.0165(11) Uani 1 1 d . . . . .
O57 O 0.6398(3) 0.0291(3) 0.4783(3) 0.0162(11) Uani 1 1 d . . . . .
H57 H 0.668923 -0.017959 0.504350 0.024 Uiso 1 1 calc R . . . .
O46 O 0.5826(3) 0.1994(3) 0.4634(3) 0.0172(11) Uani 1 1 d . . . . .
O48 O 0.4716(3) 0.0153(3) 0.3752(3) 0.0192(11) Uani 1 1 d . . . . .
H48 H 0.445760 -0.035806 0.368475 0.029 Uiso 1 1 calc R . . . .
O10 O 0.2744(3) 0.3761(3) 0.0837(3) 0.0236(12) Uani 1 1 d . . . . .
O6 O 0.1300(3) 0.3264(3) -0.0743(3) 0.0215(12) Uani 1 1 d . . . . .
O50 O 0.6432(3) -0.0447(3) 0.3357(3) 0.0206(11) Uani 1 1 d . . . . .
O42 O 0.4298(3) 0.3075(3) 0.5091(3) 0.0202(11) Uani 1 1 d . . . . .
O55 O 0.7531(3) 0.1404(3) 0.4087(3) 0.0220(12) Uani 1 1 d D . . . .
O62 O 0.5745(4) 0.3178(3) 0.5744(3) 0.0291(13) Uani 1 1 d . . . . .
O35 O 0.3273(4) 0.2080(4) 0.2965(3) 0.0298(14) Uani 1 1 d . . . . .
O34 O 0.4800(4) 0.1174(3) 0.2411(3) 0.0249(12) Uani 1 1 d . . . . .
O8 O -0.0137(4) 0.2060(3) 0.0794(3) 0.0258(13) Uani 1 1 d . . . . .
O44 O 0.5724(3) 0.2719(3) 0.3367(3) 0.0227(12) Uani 1 1 d . . . . .
H44 H 0.588834 0.258993 0.291705 0.034 Uiso 1 1 calc R . . . .
O58 O 0.7206(4) 0.2382(3) 0.5394(3) 0.0290(13) Uani 1 1 d . . . . .
O49 O 0.6437(4) 0.0491(4) 0.1973(3) 0.0325(14) Uani 1 1 d . . . . .
O4 O 0.2716(4) 0.2408(4) -0.0139(3) 0.0309(14) Uani 1 1 d . . . . .
O18 O -0.0293(4) 0.4726(4) 0.2825(3) 0.0279(13) Uani 1 1 d . . . . .
O51 O 0.7692(4) 0.0558(4) 0.2723(3) 0.0296(13) Uani 1 1 d . . . . .
O26 O 0.1112(4) 0.2841(4) 0.2147(3) 0.0321(14) Uani 1 1 d . . . . .
H26 H 0.126569 0.309567 0.249630 0.048 Uiso 1 1 calc GR . . . .
O38 O 0.2981(4) 0.2908(3) 0.4212(3) 0.0295(13) Uani 1 1 d . . . . .
O56 O 0.7727(4) 0.0692(4) 0.5595(3) 0.0297(13) Uani 1 1 d . . . . .
O41 O 0.2776(3) 0.2312(4) 0.5687(3) 0.0304(14) Uani 1 1 d . . . . .
O12 O 0.2554(4) 0.5029(4) 0.1909(4) 0.0351(15) Uani 1 1 d . . . . .
O3 O 0.1422(4) 0.1629(3) -0.0089(4) 0.0347(15) Uani 1 1 d . . . . .
O15 O 0.1192(4) 0.5392(4) 0.2825(3) 0.0319(14) Uani 1 1 d . . . . .
O45 O 0.4417(4) 0.2471(4) 0.6641(3) 0.0308(14) Uani 1 1 d . . . . .
O25 O -0.1530(4) 0.2565(4) 0.1855(3) 0.0321(14) Uani 1 1 d . . . . .
O27 O -0.1616(4) 0.3804(4) 0.2740(3) 0.0340(14) Uani 1 1 d . . . . .
O54 O 0.8008(4) -0.0382(4) 0.3998(3) 0.0326(14) Uani 1 1 d . . . . .
O19 O -0.1906(4) 0.5485(4) 0.2374(4) 0.0385(15) Uani 1 1 d . . . . .
O61 O 0.7065(4) 0.3890(4) 0.5648(3) 0.0340(15) Uani 1 1 d . . . . .
H61 H 0.712630 0.415458 0.602872 0.051 Uiso 1 1 calc GR . . . .
O5 O 0.2940(4) 0.3913(4) -0.0827(3) 0.0350(15) Uani 1 1 d . . . . .
O23 O -0.1762(4) 0.2730(4) 0.0312(4) 0.0363(15) Uani 1 1 d . . . . .
O13 O 0.2619(4) 0.5147(4) 0.3316(4) 0.0403(17) Uani 1 1 d . . . . .
O7 O 0.0041(4) 0.2173(4) -0.0862(3) 0.0381(16) Uani 1 1 d . . . . .
O33 O 0.3285(4) 0.0360(4) 0.2906(3) 0.0330(14) Uani 1 1 d . . . . .
O60 O 0.6755(4) 0.2928(4) 0.6741(3) 0.0395(16) Uani 1 1 d D . . . .
O11 O 0.2875(4) 0.5472(4) 0.0384(4) 0.0358(15) Uani 1 1 d . . . . .
O21 O -0.1620(4) 0.2412(5) 0.3270(4) 0.0449(18) Uani 1 1 d D . . . .
H21 H -0.202453 0.220262 0.350324 0.067 Uiso 1 1 calc GR . . . .
O17 O -0.0213(4) 0.6453(4) 0.2415(3) 0.0379(15) Uani 1 1 d . . . . .
O36 O 0.1903(4) 0.3034(5) 0.3296(4) 0.0416(17) Uani 1 1 d . . . . .
O32 O 0.5214(4) -0.0618(4) 0.2290(3) 0.0355(15) Uani 1 1 d . . . . .
O14 O 0.2228(5) 0.6428(4) 0.2554(4) 0.054(2) Uani 1 1 d . . . . .
H14 H 0.240680 0.661720 0.295140 0.081 Uiso 1 1 d . . . . .
O20 O -0.2908(4) 0.3053(5) 0.2650(4) 0.053(2) Uani 1 1 d . . . . .
O53 O 0.7844(5) -0.0336(5) 0.1553(4) 0.067(2) Uani 1 1 d . . . . .
O37 O 0.3320(5) 0.3571(4) 0.2940(4) 0.0507(19) Uani 1 1 d . . . . .
H37 H 0.307443 0.403095 0.308152 0.076 Uiso 1 1 calc GR . . . .
O52 O 0.7719(6) 0.1160(6) 0.1417(4) 0.071(3) Uani 1 1 d . . . . .
H52 H 0.746992 0.161120 0.157736 0.106 Uiso 1 1 calc GR . . . .
O1 O 0.2893(5) 0.0933(5) -0.0548(6) 0.074(3) Uani 1 1 d . . . . .
H1 H 0.263669 0.086873 -0.091662 0.111 Uiso 1 1 calc GR . . . .
O2 O 0.2515(5) 0.1308(5) 0.0821(4) 0.056(2) Uani 1 1 d . . . . .
C4 C 0.5965(5) 0.3830(6) 0.1775(5) 0.037(2) Uani 1 1 d . U . . .
H4 H 0.638124 0.351706 0.202194 0.044 Uiso 1 1 calc R . . . .
C17 C 0.4551(6) 0.4071(8) 0.1515(6) 0.051(3) Uani 1 1 d . U . . .
H17 H 0.398878 0.394195 0.157451 0.061 Uiso 1 1 calc R . . . .
C19 C 0.6186(7) 0.4450(8) 0.1367(7) 0.060(3) Uani 1 1 d . U . . .
H19 H 0.675270 0.456701 0.131915 0.071 Uiso 1 1 calc R . . . .
C18 C 0.5599(7) 0.4936(8) 0.1007(7) 0.060(3) Uani 1 1 d . U . . .
H18 H 0.575209 0.539558 0.072209 0.072 Uiso 1 1 calc R . . . .
C16 C 0.5161(8) 0.3606(9) 0.1865(7) 0.064(3) Uani 1 1 d . U . . .
H16 H 0.503058 0.314546 0.215853 0.076 Uiso 1 1 calc R . . . .
N20 N 0.4771(7) 0.4733(8) 0.1073(7) 0.083(3) Uani 1 1 d . U . . .
H20 H 0.439180 0.502139 0.083684 0.100 Uiso 1 1 calc R . . . .
C23 C 0.6108(6) 0.4510(6) 0.4226(5) 0.091(5) Uani 1 1 d . U . . .
H23 H 0.652670 0.430155 0.452832 0.109 Uiso 1 1 calc R . . . .
C22 C 0.6284(5) 0.5105(6) 0.3671(6) 0.095(5) Uani 1 1 d G U . . .
H22 H 0.682119 0.529553 0.360135 0.114 Uiso 1 1 calc R . . . .
C21 C 0.5658(7) 0.5417(5) 0.3219(5) 0.070(4) Uani 1 1 d G U . . .
H21A H 0.577605 0.581497 0.284714 0.084 Uiso 1 1 calc R . . . .
N5 N 0.4855(6) 0.5132(6) 0.3322(5) 0.111(5) Uani 1 1 d G U . . .
H5 H 0.446795 0.532475 0.304266 0.133 Uiso 1 1 calc R . . . .
C25 C 0.4679(5) 0.4537(6) 0.3878(6) 0.081(4) Uani 1 1 d G U . . .
H25 H 0.414190 0.434645 0.394688 0.098 Uiso 1 1 calc R . . . .
C24 C 0.5305(7) 0.4225(4) 0.4330(4) 0.061(3) Uani 1 1 d G U . . .
H24A H 0.518703 0.382701 0.470109 0.073 Uiso 1 1 calc R . . . .
N3 N 0.5740(9) 0.2815(8) 0.8219(7) 0.095(4) Uani 1 1 d D . . . .
H3 H 0.596846 0.289200 0.775616 0.113 Uiso 1 1 calc R . . . .
C14 C 0.5098(11) 0.2414(11) 0.8287(10) 0.090(5) Uani 1 1 d . . . . .
H14A H 0.491424 0.217822 0.786597 0.108 Uiso 1 1 calc R . . . .
C13 C 0.5007(13) 0.2639(11) 0.9614(10) 0.104(6) Uani 1 1 d . . . . .
H13 H 0.473334 0.258751 1.011042 0.125 Uiso 1 1 calc R . . . .
C15 C 0.4697(10) 0.2348(12) 0.8995(11) 0.101(6) Uani 1 1 d . . . . .
H15 H 0.419418 0.209587 0.906865 0.121 Uiso 1 1 calc R . . . .
C12 C 0.5765(14) 0.3024(12) 0.9462(10) 0.111(6) Uani 1 1 d . . . . .
H12 H 0.602651 0.320603 0.986445 0.134 Uiso 1 1 calc R . . . .
C11 C 0.6096(11) 0.3122(10) 0.8751(9) 0.089(5) Uani 1 1 d . . . . .
H11 H 0.657462 0.340562 0.863391 0.107 Uiso 1 1 calc R . . . .
N1 N 1.1338(8) 0.0342(11) 0.2679(11) 0.090(4) Uani 0.5 1 d D U . . .
H1A H 1.186145 0.019652 0.275911 0.108 Uiso 0.5 1 calc R . . . .
C5 C 1.1160(9) 0.0910(10) 0.2104(9) 0.070(4) Uani 0.5 1 d DG U . . .
H5A H 1.160635 0.113265 0.180611 0.084 Uiso 0.5 1 calc R . . . .
C26 C 1.0314(11) 0.1145(9) 0.1975(8) 0.054(4) Uani 0.5 1 d DG U . . .
H26A H 1.019428 0.152470 0.159042 0.065 Uiso 0.5 1 calc R . . . .
C3 C 0.9646(8) 0.0812(11) 0.2421(10) 0.068(4) Uani 0.5 1 d DG U . . .
H3A H 0.907990 0.096880 0.233424 0.082 Uiso 0.5 1 calc R . . . .
C2 C 0.9824(10) 0.0244(11) 0.2996(10) 0.083(5) Uani 0.5 1 d DG U . . .
H2 H 0.937760 0.002085 0.329374 0.100 Uiso 0.5 1 calc R . . . .
C1 C 1.0670(12) 0.0009(11) 0.3125(9) 0.092(5) Uani 0.5 1 d DG U . . .
H1B H 1.078967 -0.037121 0.350945 0.110 Uiso 0.5 1 calc R . . . .
C7 C 0.9632(8) 0.1498(12) 0.5198(9) 0.079(4) Uani 0.5 1 d D U . . .
H7 H 0.922433 0.130028 0.556122 0.094 Uiso 0.5 1 calc R . . . .
C6 C 1.0504(9) 0.1280(11) 0.5241(8) 0.079(4) Uani 0.5 1 d DG U . . .
H6 H 1.067914 0.093542 0.563354 0.095 Uiso 0.5 1 calc R . . . .
N2 N 1.1113(7) 0.1575(10) 0.4698(9) 0.073(4) Uani 0.5 1 d DG U . . .
H2A H 1.165218 0.144005 0.472449 0.088 Uiso 0.5 1 calc R . . . .
C9 C 1.0851(8) 0.2090(10) 0.4111(8) 0.057(4) Uani 0.5 1 d DG U . . .
H9 H 1.125821 0.228752 0.374749 0.068 Uiso 0.5 1 calc R . . . .
C10 C 0.9979(9) 0.2308(10) 0.4068(8) 0.066(4) Uani 0.5 1 d DG U . . .
H10 H 0.980340 0.265239 0.367516 0.079 Uiso 0.5 1 calc R . . . .
C8 C 0.9370(6) 0.2013(12) 0.4611(10) 0.074(4) Uani 0.5 1 d DG U . . .
H8 H 0.878645 0.215878 0.458202 0.089 Uiso 0.5 1 calc R . . . .
O7W O 0.3464(6) 0.2236(5) 0.1371(4) 0.059(2) Uani 1 1 d . . . . .
H7WA H 0.340062 0.276358 0.133195 0.089 Uiso 1 1 d G . . . .
H7WB H 0.343361 0.214754 0.185141 0.089 Uiso 1 1 d G . . . .
O4W O 0.7351(12) -0.2370(12) 0.2279(11) 0.039(3) Uani 0.3333 1 d . U . . .
O3W O 0.8146(12) -0.2058(12) 0.2089(11) 0.039(3) Uani 0.3333 1 d . U . . .
O2W O 0.8604(12) -0.1869(12) 0.2696(11) 0.039(3) Uani 0.3333 1 d . U . . .
O5W O 0.973(3) -0.0199(18) 0.0585(17) 0.151(11) Uani 0.5 1 d . U . A 1
O6W O 0.9179(18) 0.0187(18) 0.0131(19) 0.132(9) Uani 0.5 1 d . U . B 2
O1W O 0.5777(18) 0.2014(15) 1.1215(16) 0.136(10) Uani 0.5 1 d . . . . .

loop_
_atom_site_aniso_label
_atom_site_aniso_U_11
_atom_site_aniso_U_22
_atom_site_aniso_U_33
_atom_site_aniso_U_23
_atom_site_aniso_U_13
_atom_site_aniso_U_12
Mo7 0.0159(3) 0.0188(3) 0.0169(3) 0.0007(3) 0.0010(3) -0.0038(3)
Mo10 0.0165(3) 0.0193(3) 0.0170(3) 0.0003(3) -0.0024(3) -0.0024(3)
Mo8 0.0156(3) 0.0197(3) 0.0165(3) 0.0017(3) -0.0032(3) -0.0067(3)
Mo2 0.0142(3) 0.0236(4) 0.0192(3) 0.0008(3) -0.0010(3) 0.0009(3)
Mo6 0.0259(4) 0.0184(3) 0.0140(3) -0.0019(3) -0.0047(3) -0.0024(3)
Mo5 0.0198(3) 0.0242(4) 0.0147(3) 0.0039(3) 0.0035(3) -0.0021(3)
Mo3 0.0257(4) 0.0149(3) 0.0198(3) -0.0016(3) -0.0058(3) -0.0030(3)
Mo12 0.0229(4) 0.0213(4) 0.0126(3) -0.0017(3) -0.0016(3) -0.0038(3)
Mo4 0.0192(3) 0.0194(3) 0.0240(4) 0.0058(3) -0.0051(3) -0.0096(3)
Mo1 0.0145(3) 0.0218(4) 0.0236(4) 0.0020(3) -0.0070(3) -0.0056(3)
Mo11 0.0191(3) 0.0200(3) 0.0155(3) 0.0019(3) -0.0059(3) -0.0040(3)
Mo9 0.0197(3) 0.0184(3) 0.0150(3) -0.0025(3) -0.0019(3) -0.0047(3)
P1 0.0141(9) 0.0160(10) 0.0128(9) 0.0013(7) -0.0006(7) -0.0044(8)
P5 0.0183(10) 0.0138(9) 0.0141(9) 0.0024(7) -0.0048(8) -0.0044(8)
P4 0.0316(12) 0.0259(12) 0.0236(11) -0.0033(9) -0.0066(9) -0.0160(10)
P3 0.0215(11) 0.0249(11) 0.0249(11) 0.0076(9) -0.0070(9) -0.0003(9)
P2 0.0329(13) 0.0395(14) 0.0177(11) -0.0056(10) 0.0073(9) -0.0093(11)
P6 0.0428(14) 0.0234(12) 0.0325(13) 0.0009(9) -0.0262(11) -0.0091(10)
P8 0.0386(14) 0.0247(12) 0.0336(13) -0.0050(10) -0.0074(11) 0.0107(10)
P7 0.0200(11) 0.0407(14) 0.0336(13) 0.0204(11) 0.0010(10) -0.0101(10)
Cu2 0.050(2) 0.051(2) 0.050(2) -0.0003(18) -0.0060(18) -0.0106(18)
Cu1 0.052(2) 0.055(2) 0.049(2) -0.0003(18) -0.0076(18) -0.0105(19)
O28 0.018(3) 0.015(3) 0.015(3) 0.004(2) -0.002(2) -0.003(2)
O43 0.018(3) 0.017(3) 0.016(3) 0.006(2) -0.002(2) -0.007(2)
O9 0.017(3) 0.018(3) 0.015(3) 0.000(2) -0.003(2) -0.001(2)
O59 0.018(3) 0.024(3) 0.014(3) 0.001(2) -0.003(2) -0.008(2)
O29 0.016(3) 0.012(3) 0.019(3) -0.002(2) -0.005(2) -0.002(2)
O22 0.014(3) 0.029(3) 0.029(3) 0.008(2) -0.004(2) -0.005(2)
O31 0.015(3) 0.019(3) 0.017(3) 0.002(2) 0.000(2) -0.006(2)
O30 0.015(3) 0.021(3) 0.017(3) 0.004(2) -0.002(2) -0.003(2)
O24 0.018(3) 0.017(3) 0.015(3) 0.002(2) -0.006(2) -0.004(2)
O16 0.022(3) 0.013(3) 0.025(3) 0.002(2) -0.008(2) -0.004(2)
O39 0.020(3) 0.022(3) 0.021(3) 0.004(2) -0.002(2) -0.009(2)
O47 0.018(3) 0.019(3) 0.017(3) -0.001(2) 0.000(2) -0.001(2)
O40 0.014(3) 0.021(3) 0.015(3) 0.003(2) -0.001(2) -0.007(2)
O57 0.015(3) 0.016(3) 0.017(3) 0.005(2) -0.002(2) 0.000(2)
O46 0.018(3) 0.020(3) 0.015(3) -0.004(2) -0.002(2) -0.004(2)
O48 0.018(3) 0.021(3) 0.021(3) 0.003(2) -0.004(2) -0.010(2)
O10 0.018(3) 0.026(3) 0.027(3) 0.000(2) -0.005(2) 0.002(2)
O6 0.022(3) 0.025(3) 0.017(3) -0.004(2) 0.001(2) -0.003(2)
O50 0.021(3) 0.016(3) 0.023(3) 0.000(2) 0.000(2) -0.002(2)
O42 0.025(3) 0.013(3) 0.022(3) -0.002(2) -0.005(2) -0.001(2)
O55 0.021(3) 0.027(3) 0.019(3) 0.003(2) 0.003(2) -0.010(2)
O62 0.032(3) 0.023(3) 0.035(3) -0.011(3) -0.007(3) -0.009(3)
O35 0.037(3) 0.029(3) 0.024(3) 0.007(3) -0.013(3) 0.002(3)
O34 0.032(3) 0.027(3) 0.017(3) 0.003(2) -0.005(2) -0.008(3)
O8 0.033(3) 0.020(3) 0.027(3) 0.007(2) -0.009(3) -0.009(3)
O44 0.025(3) 0.021(3) 0.022(3) 0.006(2) 0.000(2) -0.006(2)
O58 0.024(3) 0.027(3) 0.039(3) -0.004(3) -0.007(3) -0.013(3)
O49 0.036(3) 0.048(4) 0.012(3) 0.004(3) 0.000(2) -0.004(3)
O4 0.028(3) 0.027(3) 0.033(3) -0.004(3) -0.001(3) 0.011(3)
O18 0.034(3) 0.033(3) 0.015(3) 0.002(2) -0.001(2) -0.003(3)
O51 0.026(3) 0.039(4) 0.022(3) 0.001(3) 0.006(2) -0.006(3)
O26 0.050(4) 0.025(3) 0.027(3) 0.008(3) -0.020(3) -0.009(3)
O38 0.032(3) 0.026(3) 0.029(3) -0.002(3) -0.011(3) 0.009(3)
O56 0.025(3) 0.038(4) 0.028(3) 0.003(3) -0.011(3) -0.004(3)
O41 0.018(3) 0.042(4) 0.028(3) -0.002(3) 0.006(2) -0.003(3)
O12 0.026(3) 0.045(4) 0.039(4) -0.007(3) -0.019(3) -0.008(3)
O3 0.044(4) 0.014(3) 0.045(4) -0.003(3) -0.007(3) 0.002(3)
O15 0.035(3) 0.039(4) 0.024(3) -0.007(3) -0.012(3) -0.002(3)
O45 0.032(3) 0.038(4) 0.021(3) -0.006(3) 0.001(3) -0.002(3)
O25 0.031(3) 0.034(3) 0.033(3) 0.011(3) -0.001(3) -0.014(3)
O27 0.034(3) 0.039(4) 0.026(3) 0.008(3) 0.012(3) -0.008(3)
O54 0.028(3) 0.030(3) 0.038(4) 0.002(3) 0.000(3) 0.001(3)
O19 0.032(3) 0.039(4) 0.037(4) 0.003(3) 0.011(3) 0.007(3)
O61 0.052(4) 0.028(3) 0.028(3) -0.002(3) -0.009(3) -0.023(3)
O5 0.027(3) 0.046(4) 0.029(3) 0.004(3) 0.006(3) -0.001(3)
O23 0.027(3) 0.042(4) 0.047(4) 0.006(3) -0.015(3) -0.019(3)
O13 0.060(4) 0.025(3) 0.047(4) 0.002(3) -0.042(4) -0.008(3)
O7 0.051(4) 0.035(4) 0.032(3) -0.013(3) -0.016(3) -0.007(3)
O33 0.028(3) 0.039(4) 0.035(3) -0.005(3) -0.010(3) -0.012(3)
O60 0.059(4) 0.043(4) 0.025(3) 0.003(3) -0.014(3) -0.029(3)
O11 0.028(3) 0.040(4) 0.043(4) 0.005(3) -0.007(3) -0.018(3)
O21 0.034(4) 0.059(5) 0.045(4) 0.035(3) -0.007(3) -0.020(3)
O17 0.051(4) 0.028(3) 0.032(3) -0.009(3) -0.003(3) 0.002(3)
O36 0.023(3) 0.069(5) 0.032(4) -0.005(3) -0.009(3) 0.002(3)
O32 0.043(4) 0.036(4) 0.029(3) -0.015(3) -0.006(3) -0.008(3)
O14 0.078(5) 0.024(3) 0.075(5) 0.008(3) -0.055(4) -0.017(3)
O20 0.026(3) 0.084(6) 0.052(4) 0.048(4) -0.003(3) -0.018(4)
O53 0.057(5) 0.080(6) 0.055(5) -0.045(4) -0.006(4) 0.023(4)
O37 0.053(5) 0.035(4) 0.058(5) 0.015(4) 0.012(4) -0.005(3)
O52 0.100(7) 0.079(6) 0.041(5) 0.026(4) -0.011(4) -0.047(6)
O1 0.061(5) 0.060(5) 0.094(7) -0.048(5) -0.017(5) 0.030(4)
O2 0.075(5) 0.049(4) 0.048(4) 0.022(4) -0.029(4) -0.008(4)
C4 0.020(4) 0.061(6) 0.032(4) 0.020(4) -0.010(4) -0.006(4)
C17 0.031(5) 0.080(7) 0.045(5) 0.026(5) -0.011(4) -0.016(5)
C19 0.035(5) 0.081(7) 0.063(6) 0.006(6) -0.006(5) -0.011(5)
C18 0.036(5) 0.076(7) 0.069(6) 0.026(6) -0.013(5) -0.013(5)
C16 0.058(6) 0.085(7) 0.049(6) 0.024(5) -0.004(5) -0.013(6)
N20 0.064(6) 0.102(7) 0.086(7) 0.017(6) -0.022(5) -0.008(6)
C23 0.117(9) 0.088(8) 0.064(7) 0.001(6) -0.028(7) 0.022(7)
C22 0.090(8) 0.105(9) 0.093(8) -0.009(7) -0.008(7) -0.028(7)
C21 0.090(8) 0.054(6) 0.065(7) 0.013(5) 0.000(6) -0.014(6)
N5 0.121(8) 0.110(8) 0.098(8) -0.016(7) -0.019(7) 0.012(7)
C25 0.084(8) 0.069(7) 0.086(8) -0.028(6) 0.026(6) -0.027(6)
C24 0.097(8) 0.031(5) 0.045(6) -0.007(4) 0.023(6) -0.003(5)
N3 0.109(11) 0.082(9) 0.099(10) 0.008(8) -0.020(9) -0.031(8)
C14 0.098(12) 0.100(12) 0.081(11) 0.008(9) -0.032(10) -0.032(10)
C13 0.129(16) 0.101(13) 0.067(11) -0.004(9) 0.034(11) -0.006(12)
C15 0.071(10) 0.142(17) 0.089(12) 0.007(12) 0.007(9) -0.029(11)
C12 0.161(19) 0.111(15) 0.069(11) -0.019(10) -0.011(12) -0.051(14)
C11 0.097(12) 0.105(13) 0.070(10) -0.013(9) -0.006(9) -0.041(10)
N1 0.077(6) 0.093(7) 0.100(7) 0.006(6) -0.017(6) -0.005(6)
C5 0.071(6) 0.060(7) 0.081(7) 0.001(6) 0.003(6) -0.024(6)
C26 0.074(6) 0.035(6) 0.057(6) 0.006(5) -0.015(5) -0.011(5)
C3 0.065(6) 0.064(7) 0.076(7) 0.004(6) -0.012(6) -0.007(6)
C2 0.077(7) 0.082(7) 0.088(7) 0.017(6) -0.003(6) -0.014(6)
C1 0.088(7) 0.092(7) 0.092(7) 0.023(6) -0.013(6) -0.005(6)
C7 0.059(6) 0.098(7) 0.083(7) 0.032(6) -0.016(6) -0.022(6)
C6 0.059(6) 0.097(7) 0.086(7) 0.034(6) -0.016(6) -0.018(6)
N2 0.050(6) 0.094(7) 0.080(6) 0.029(6) -0.017(5) -0.020(6)
C9 0.037(5) 0.082(7) 0.060(6) 0.023(5) -0.016(5) -0.026(6)
C10 0.047(6) 0.091(7) 0.066(7) 0.023(6) -0.018(5) -0.018(6)
C8 0.052(6) 0.100(7) 0.076(7) 0.027(6) -0.018(5) -0.020(6)
O7W 0.101(7) 0.045(4) 0.035(4) 0.005(3) -0.028(4) 0.000(5)
O4W 0.039(3) 0.039(3) 0.038(3) 0.0000(15) -0.0034(15) -0.0044(15)
O3W 0.039(3) 0.039(3) 0.039(3) 0.0000(9) -0.0043(10) -0.0044(10)
O2W 0.040(3) 0.039(3) 0.039(3) -0.0002(15) -0.0042(15) -0.0039(15)
O5W 0.21(2) 0.108(16) 0.141(17) -0.039(13) -0.028(16) -0.052(15)
O6W 0.117(15) 0.111(15) 0.168(18) -0.062(14) 0.012(14) -0.037(13)
O1W 0.15(2) 0.104(18) 0.15(2) 0.081(17) -0.021(18) 0.014(16)

loop_
_atom_type_symbol
_atom_type_description
_atom_type_scat_dispersion_real
_atom_type_scat_dispersion_imag
_atom_type_scat_source
C C 0.0033 0.0016 'International Tables Vol C Tables 4.2.6.8 and 6.1.1.4'
H H 0.0000 0.0000 'International Tables Vol C Tables 4.2.6.8 and 6.1.1.4'
Cu Cu 0.3201 1.2651 'International Tables Vol C Tables 4.2.6.8 and 6.1.1.4'
Mo Mo -1.6832 0.6857 'International Tables Vol C Tables 4.2.6.8 and 6.1.1.4'
N N 0.0061 0.0033 'International Tables Vol C Tables 4.2.6.8 and 6.1.1.4'
O O 0.0106 0.0060 'International Tables Vol C Tables 4.2.6.8 and 6.1.1.4'
P P 0.1023 0.0942 'International Tables Vol C Tables 4.2.6.8 and 6.1.1.4'

loop_
_geom_angle_atom_site_label_1
_geom_angle_atom_site_label_2
_geom_angle_atom_site_label_3
_geom_angle
_geom_angle_site_symmetry_1
_geom_angle_site_symmetry_3
_geom_angle_publ_flag
O47 Mo7 Mo8 89.78(12) . . ?
O57 Mo7 Mo8 48.21(14) . . ?
O57 Mo7 O47 83.14(19) . . ?
O57 Mo7 O50 86.5(2) . . ?
O57 Mo7 O51 161.9(2) . . ?
O50 Mo7 Mo8 133.42(14) . . ?
O50 Mo7 O47 71.70(19) . . ?
O55 Mo7 Mo8 47.99(15) . . ?
O55 Mo7 O47 82.7(2) . . ?
O55 Mo7 O57 94.5(2) . . ?
O55 Mo7 O50 154.1(2) . . ?
O55 Mo7 O51 86.1(2) . . ?
O51 Mo7 Mo8 133.89(16) . . ?
O51 Mo7 O47 79.0(2) . . ?
O51 Mo7 O50 85.2(2) . . ?
O54 Mo7 Mo8 101.8(2) . . ?
O54 Mo7 O47 168.3(2) . . ?
O54 Mo7 O57 102.9(3) . . ?
O54 Mo7 O50 98.4(3) . . ?
O54 Mo7 O55 106.5(3) . . ?
O54 Mo7 O51 94.2(3) . . ?
O43 Mo10 Mo9 48.25(14) . . ?
O43 Mo10 O39 86.0(2) . . ?
O43 Mo10 O40 82.16(19) . . ?
O43 Mo10 O38 162.0(2) . . ?
O39 Mo10 Mo9 132.42(15) . . ?
O39 Mo10 O40 70.74(18) . . ?
O40 Mo10 Mo9 88.23(12) . . ?
O42 Mo10 Mo9 48.14(15) . . ?
O42 Mo10 O43 94.8(2) . . ?
O42 Mo10 O39 152.4(2) . . ?
O42 Mo10 O40 82.03(19) . . ?
O42 Mo10 O38 87.9(2) . . ?
O38 Mo10 Mo9 135.81(17) . . ?
O38 Mo10 O39 83.5(2) . . ?
O38 Mo10 O40 80.6(2) . . ?
O41 Mo10 Mo9 101.7(2) . . ?
O41 Mo10 O43 102.2(3) . . ?
O41 Mo10 O39 100.1(2) . . ?
O41 Mo10 O40 169.7(2) . . ?
O41 Mo10 O42 106.7(3) . . ?
O41 Mo10 O38 94.0(3) . . ?
O59 Mo8 Mo7 132.31(13) . . ?
O59 Mo8 O46 71.01(18) . . ?
O57 Mo8 Mo7 47.90(14) . . ?
O57 Mo8 O59 86.25(19) . . ?
O57 Mo8 O46 81.62(18) . . ?
O57 Mo8 O58 161.3(2) . . ?
O46 Mo8 Mo7 87.47(12) . . ?
O55 Mo8 Mo7 47.75(15) . . ?
O55 Mo8 O59 151.9(2) . . ?
O55 Mo8 O57 94.0(2) . . ?
O55 Mo8 O46 81.2(2) . . ?
O55 Mo8 O58 87.0(2) . . ?
O58 Mo8 Mo7 134.52(17) . . ?
O58 Mo8 O59 84.2(2) . . ?
O58 Mo8 O46 80.1(2) . . ?
O56 Mo8 Mo7 101.2(2) . . ?
O56 Mo8 O59 100.6(2) . . ?
O56 Mo8 O57 101.8(2) . . ?
O56 Mo8 O46 170.8(2) . . ?
O56 Mo8 O55 106.9(3) . . ?
O56 Mo8 O58 95.7(3) . . ?
O9 Mo2 Mo1 89.11(12) . . ?
O30 Mo2 Mo1 48.28(14) . . ?
O30 Mo2 O9 83.37(19) . . ?
O30 Mo2 O10 94.9(2) . . ?
O30 Mo2 O6 86.0(2) . . ?
O30 Mo2 O4 162.0(2) . . ?
O10 Mo2 Mo1 48.07(16) . . ?
O10 Mo2 O9 82.4(2) . . ?
O10 Mo2 O6 153.3(2) . . ?
O10 Mo2 O4 88.0(2) . . ?
O6 Mo2 Mo1 132.55(15) . . ?
O6 Mo2 O9 71.16(18) . . ?
O4 Mo2 Mo1 135.88(16) . . ?
O4 Mo2 O9 79.4(2) . . ?
O4 Mo2 O6 83.6(2) . . ?
O5 Mo2 Mo1 102.7(2) . . ?
O5 Mo2 O9 168.0(3) . . ?
O5 Mo2 O30 102.8(3) . . ?
O5 Mo2 O10 106.9(3) . . ?
O5 Mo2 O6 98.8(3) . . ?
O5 Mo2 O4 93.3(3) . . ?
O28 Mo6 Mo5 48.41(14) . . ?
O28 Mo6 O29 82.36(19) . . ?
O28 Mo6 O16 85.83(19) . . ?
O28 Mo6 O15 159.9(2) . . ?
O29 Mo6 Mo5 89.86(12) . . ?
O16 Mo6 Mo5 132.98(13) . . ?
O16 Mo6 O29 71.15(18) . . ?
O18 Mo6 Mo5 48.01(16) . . ?
O18 Mo6 O28 94.8(2) . . ?
O18 Mo6 O29 83.6(2) . . ?
O18 Mo6 O16 154.5(2) . . ?
O18 Mo6 O15 84.7(2) . . ?
O15 Mo6 Mo5 132.36(17) . . ?
O15 Mo6 O29 77.6(2) . . ?
O15 Mo6 O16 86.2(2) . . ?
O17 Mo6 Mo5 101.6(2) . . ?
O17 Mo6 O28 103.1(3) . . ?
O17 Mo6 O29 168.2(3) . . ?
O17 Mo6 O16 98.6(3) . . ?
O17 Mo6 O18 106.1(3) . . ?
O17 Mo6 O15 96.3(3) . . ?
O28 Mo5 Mo6 48.34(14) . . ?
O28 Mo5 O22 85.9(2) . . ?
O28 Mo5 O31 81.51(19) . . ?
O28 Mo5 O27 159.5(2) . . ?
O22 Mo5 Mo6 132.61(14) . . ?
O22 Mo5 O31 71.13(19) . . ?
O31 Mo5 Mo6 88.15(12) . . ?
O18 Mo5 Mo6 48.04(16) . . ?
O18 Mo5 O28 94.7(2) . . ?
O18 Mo5 O22 153.0(2) . . ?
O18 Mo5 O31 82.2(2) . . ?
O18 Mo5 O27 86.3(2) . . ?
O27 Mo5 Mo6 133.98(18) . . ?
O27 Mo5 O22 84.1(2) . . ?
O27 Mo5 O31 78.4(2) . . ?
O19 Mo5 Mo6 101.9(2) . . ?
O19 Mo5 O28 103.0(3) . . ?
O19 Mo5 O22 99.6(3) . . ?
O19 Mo5 O31 169.6(3) . . ?
O19 Mo5 O18 106.5(3) . . ?
O19 Mo5 O27 96.2(3) . . ?
O9 Mo3 Mo4 89.86(13) . . ?
O24 Mo3 Mo4 48.45(14) . . ?
O24 Mo3 O9 83.43(19) . . ?
O24 Mo3 O6 85.4(2) . . ?
O24 Mo3 O3 161.4(2) . . ?
O6 Mo3 Mo4 132.65(15) . . ?
O6 Mo3 O9 72.15(18) . . ?
O8 Mo3 Mo4 48.29(17) . . ?
O8 Mo3 O9 83.5(2) . . ?
O8 Mo3 O24 95.3(2) . . ?
O8 Mo3 O6 155.5(2) . . ?
O8 Mo3 O3 86.2(2) . . ?
O3 Mo3 Mo4 134.15(18) . . ?
O3 Mo3 O9 78.3(2) . . ?
O3 Mo3 O6 85.7(2) . . ?
O7 Mo3 Mo4 103.3(2) . . ?
O7 Mo3 O9 166.6(3) . . ?
O7 Mo3 O24 103.5(3) . . ?
O7 Mo3 O6 96.7(3) . . ?
O7 Mo3 O8 106.9(3) . . ?
O7 Mo3 O3 93.7(3) . . ?
O47 Mo12 Mo11 88.67(13) . . ?
O48 Mo12 Mo11 48.36(15) . . ?
O48 Mo12 O47 81.98(19) . . ?
O48 Mo12 O50 85.4(2) . . ?
O48 Mo12 O49 159.5(2) . . ?
O50 Mo12 Mo11 132.20(14) . . ?
O50 Mo12 O47 71.10(18) . . ?
O34 Mo12 Mo11 48.20(16) . . ?
O34 Mo12 O47 83.1(2) . . ?
O34 Mo12 O48 95.0(2) . . ?
O34 Mo12 O50 153.9(2) . . ?
O34 Mo12 O49 85.0(2) . . ?
O49 Mo12 Mo11 132.73(18) . . ?
O49 Mo12 O47 77.6(2) . . ?
O49 Mo12 O50 85.7(2) . . ?
O32 Mo12 Mo11 102.8(2) . . ?
O32 Mo12 O47 168.1(3) . . ?
O32 Mo12 O48 103.3(3) . . ?
O32 Mo12 O50 98.4(3) . . ?
O32 Mo12 O34 106.8(3) . . ?
O32 Mo12 O49 96.3(3) . . ?
O22 Mo4 Mo3 132.29(14) . . ?
O22 Mo4 O31 72.38(19) . . ?
O31 Mo4 Mo3 88.08(13) . . ?
O24 Mo4 Mo3 47.92(15) . . ?
O24 Mo4 O22 85.7(2) . . ?
O24 Mo4 O31 81.88(18) . . ?
O24 Mo4 O25 160.9(2) . . ?
O8 Mo4 Mo3 47.79(16) . . ?
O8 Mo4 O22 154.9(2) . . ?
O8 Mo4 O31 82.8(2) . . ?
O8 Mo4 O24 94.3(2) . . ?
O8 Mo4 O25 85.7(2) . . ?
O25 Mo4 Mo3 133.08(17) . . ?
O25 Mo4 O22 86.4(2) . . ?
O25 Mo4 O31 79.2(2) . . ?
O23 Mo4 Mo3 102.2(2) . . ?
O23 Mo4 O22 98.6(3) . . ?
O23 Mo4 O31 169.4(3) . . ?
O23 Mo4 O24 103.3(3) . . ?
O23 Mo4 O8 105.8(3) . . ?
O23 Mo4 O25 95.1(3) . . ?
O29 Mo1 Mo2 88.78(12) . . ?
O30 Mo1 Mo2 47.94(15) . . ?
O30 Mo1 O29 82.43(18) . . ?
O30 Mo1 O16 85.9(2) . . ?
O30 Mo1 O12 160.8(2) . . ?
O16 Mo1 Mo2 132.30(13) . . ?
O16 Mo1 O29 71.23(18) . . ?
O10 Mo1 Mo2 48.20(15) . . ?
O10 Mo1 O29 83.0(2) . . ?
O10 Mo1 O30 94.7(2) . . ?
O10 Mo1 O16 153.9(2) . . ?
O10 Mo1 O12 87.5(2) . . ?
O12 Mo1 Mo2 135.35(18) . . ?
O12 Mo1 O29 78.9(2) . . ?
O12 Mo1 O16 83.9(2) . . ?
O11 Mo1 Mo2 101.6(2) . . ?
O11 Mo1 O29 169.3(3) . . ?
O11 Mo1 O30 102.5(3) . . ?
O11 Mo1 O16 99.5(3) . . ?
O11 Mo1 O10 105.8(3) . . ?
O11 Mo1 O12 95.2(3) . . ?
O39 Mo11 Mo12 133.17(14) . . ?
O39 Mo11 O40 71.14(18) . . ?
O40 Mo11 Mo12 89.28(13) . . ?
O48 Mo11 Mo12 48.44(15) . . ?
O48 Mo11 O39 86.2(2) . . ?
O48 Mo11 O40 82.45(19) . . ?
O48 Mo11 O35 161.5(2) . . ?
O35 Mo11 Mo12 133.28(17) . . ?
O35 Mo11 O39 85.5(2) . . ?
O35 Mo11 O40 79.2(2) . . ?
O34 Mo11 Mo12 47.94(17) . . ?
O34 Mo11 O39 154.2(2) . . ?
O34 Mo11 O40 83.4(2) . . ?
O34 Mo11 O48 94.9(2) . . ?
O34 Mo11 O35 85.6(2) . . ?
O33 Mo11 Mo12 102.1(2) . . ?
O33 Mo11 O39 98.6(2) . . ?
O33 Mo11 O40 168.3(2) . . ?
O33 Mo11 O48 103.0(3) . . ?
O33 Mo11 O35 94.6(3) . . ?
O33 Mo11 O34 106.2(3) . . ?
O43 Mo9 Mo10 48.20(14) . . ?
O43 Mo9 O59 85.53(19) . . ?
O43 Mo9 O46 82.68(19) . . ?
O43 Mo9 O62 159.4(2) . . ?
O59 Mo9 Mo10 132.35(13) . . ?
O59 Mo9 O46 71.14(18) . . ?
O46 Mo9 Mo10 89.54(12) . . ?
O42 Mo9 Mo10 48.19(15) . . ?
O42 Mo9 O43 94.8(2) . . ?
O42 Mo9 O59 154.2(2) . . ?
O42 Mo9 O46 83.3(2) . . ?
O42 Mo9 O62 84.6(2) . . ?
O62 Mo9 Mo10 132.32(17) . . ?
O62 Mo9 O59 86.2(2) . . ?
O62 Mo9 O46 76.8(2) . . ?
O45 Mo9 Mo10 102.7(2) . . ?
O45 Mo9 O43 103.5(3) . . ?
O45 Mo9 O59 98.2(2) . . ?
O45 Mo9 O46 167.5(2) . . ?
O45 Mo9 O42 106.8(3) . . ?
O45 Mo9 O62 96.3(3) . . ?
O47 P1 O46 109.4(3) . . ?
O47 P1 O44 110.7(3) . . ?
O40 P1 O47 110.4(3) . . ?
O40 P1 O46 110.2(3) . . ?
O40 P1 O44 105.8(3) . . ?
O46 P1 O44 110.3(3) . . ?
O9 P5 O26 108.0(3) . . ?
O29 P5 O9 109.9(3) . . ?
O29 P5 O31 110.2(3) . . ?
O29 P5 O26 110.7(3) . . ?
O31 P5 O9 109.4(3) . . ?
O31 P5 O26 108.6(3) . . ?
O62 P4 O61 106.7(4) . . ?
O58 P4 O62 110.6(3) . . ?
O58 P4 O61 105.5(3) . . ?
O60 P4 O62 112.1(4) . . ?
O60 P4 O58 113.0(4) . . ?
O60 P4 O61 108.6(3) . . ?
O35 P3 O37 103.9(4) . . ?
O38 P3 O35 113.0(3) . . ?
O38 P3 O37 108.6(4) . . ?
O36 P3 O35 111.3(4) . . ?
O36 P3 O38 109.9(4) . . ?
O36 P3 O37 109.9(4) . . ?
O49 P2 O52 109.2(5) . . ?
O51 P2 O49 113.4(3) . . ?
O51 P2 O53 111.2(4) . . ?
O51 P2 O52 108.4(4) . . ?
O53 P2 O49 109.9(4) . . ?
O53 P2 O52 104.3(5) . . ?
O12 P6 O14 108.7(4) . . ?
O15 P6 O12 111.3(3) . . ?
O15 P6 O13 110.2(4) . . ?
O15 P6 O14 107.8(4) . . ?
O13 P6 O12 109.3(4) . . ?
O13 P6 O14 109.4(3) . . ?
O4 P8 O3 114.4(3) . . ?
O4 P8 O1 109.2(5) . . ?
O4 P8 O2 107.4(4) . . ?
O3 P8 O1 110.0(4) . . ?
O3 P8 O2 109.7(4) . . ?
O1 P8 O2 105.7(5) . . ?
O25 P7 O21 106.8(4) . . ?
O27 P7 O25 111.9(3) . . ?
O27 P7 O21 103.8(4) . . ?
O20 P7 O25 109.5(4) . . ?
O20 P7 O27 113.0(4) . . ?
O20 P7 O21 111.6(3) . . ?
O28 Cu2 O28 180.0 2_565 . ?
O28 Cu2 O24 95.36(17) 2_565 2_565 ?
O28 Cu2 O24 84.64(17) . 2_565 ?
O28 Cu2 O24 95.36(17) . . ?
O28 Cu2 O24 84.64(17) 2_565 . ?
O30 Cu2 O28 96.55(17) 2_565 2_565 ?
O30 Cu2 O28 83.45(17) 2_565 . ?
O30 Cu2 O28 83.45(17) . 2_565 ?
O30 Cu2 O28 96.55(17) . . ?
O30 Cu2 O30 180.0 2_565 . ?
O30 Cu2 O24 83.57(17) . 2_565 ?
O30 Cu2 O24 96.43(17) 2_565 2_565 ?
O30 Cu2 O24 83.57(17) 2_565 . ?
O30 Cu2 O24 96.43(17) . . ?
O24 Cu2 O24 180.0 . 2_565 ?
O43 Cu1 O43 180.0 2_656 . ?
O57 Cu1 O43 83.51(17) 2_656 . ?
O57 Cu1 O43 83.50(17) . 2_656 ?
O57 Cu1 O43 96.50(17) 2_656 2_656 ?
O57 Cu1 O43 96.50(17) . . ?
O57 Cu1 O57 180.0 2_656 . ?
O57 Cu1 O48 96.62(17) . . ?
O57 Cu1 O48 96.62(17) 2_656 2_656 ?
O57 Cu1 O48 83.38(17) . 2_656 ?
O57 Cu1 O48 83.38(17) 2_656 . ?
O48 Cu1 O43 96.87(18) 2_656 2_656 ?
O48 Cu1 O43 96.86(18) . . ?
O48 Cu1 O43 83.14(18) 2_656 . ?
O48 Cu1 O43 83.13(18) . 2_656 ?
O48 Cu1 O48 180.0(2) 2_656 . ?
Mo6 O28 Mo5 83.26(19) . . ?
Mo6 O28 Cu2 132.7(2) . . ?
Mo6 O28 H28 100.1 . . ?
Mo5 O28 Cu2 133.7(2) . . ?
Mo5 O28 H28 100.1 . . ?
Cu2 O28 H28 100.1 . . ?
Mo10 O43 Mo9 83.55(19) . . ?
Mo10 O43 Cu1 131.9(2) . . ?
Mo10 O43 H43 101.1 . . ?
Mo9 O43 Cu1 132.2(2) . . ?
Mo9 O43 H43 101.1 . . ?
Cu1 O43 H43 101.1 . . ?
Mo3 O9 Mo2 100.97(18) . . ?
P5 O9 Mo2 125.0(3) . . ?
P5 O9 Mo3 125.0(3) . . ?
Mo8 O59 Mo9 115.4(2) . . ?
Mo6 O29 Mo1 100.95(18) . . ?
P5 O29 Mo6 125.3(3) . . ?
P5 O29 Mo1 126.4(3) . . ?
Mo4 O22 Mo5 114.7(2) . . ?
Mo4 O31 Mo5 100.46(19) . . ?
P5 O31 Mo5 125.2(3) . . ?
P5 O31 Mo4 126.8(3) . . ?
Mo2 O30 Mo1 83.77(19) . . ?
Mo2 O30 Cu2 132.4(2) . . ?
Mo2 O30 H30 100.5 . . ?
Mo1 O30 Cu2 132.7(3) . . ?
Mo1 O30 H30 100.5 . . ?
Cu2 O30 H30 100.5 . . ?
Mo3 O24 Mo4 83.63(19) . . ?
Mo3 O24 Cu2 132.5(2) . . ?
Mo3 O24 H24 100.3 . . ?
Mo4 O24 Cu2 133.1(2) . . ?
Mo4 O24 H24 100.3 . . ?
Cu2 O24 H24 100.3 . . ?
Mo1 O16 Mo6 115.5(2) . . ?
Mo10 O39 Mo11 115.0(2) . . ?
Mo7 O47 Mo12 101.37(19) . . ?
P1 O47 Mo7 125.8(3) . . ?
P1 O47 Mo12 125.1(3) . . ?
Mo11 O40 Mo10 101.79(18) . . ?
P1 O40 Mo10 125.6(3) . . ?
P1 O40 Mo11 125.4(3) . . ?
Mo7 O57 Mo8 83.89(19) . . ?
Mo7 O57 Cu1 132.0(2) . . ?
Mo7 O57 H57 100.6 . . ?
Mo8 O57 Cu1 132.7(2) . . ?
Mo8 O57 H57 100.6 . . ?
Cu1 O57 H57 100.6 . . ?
Mo9 O46 Mo8 101.04(19) . . ?
P1 O46 Mo8 126.7(3) . . ?
P1 O46 Mo9 125.1(3) . . ?
Mo12 O48 Cu1 133.2(2) . . ?
Mo12 O48 H48 100.6 . . ?
Mo11 O48 Mo12 83.20(19) . . ?
Mo11 O48 Cu1 132.3(3) . . ?
Mo11 O48 H48 100.6 . . ?
Cu1 O48 H48 100.6 . . ?
Mo1 O10 Mo2 83.7(2) . . ?
Mo3 O6 Mo2 114.6(2) . . ?
Mo7 O50 Mo12 114.6(2) . . ?
Mo9 O42 Mo10 83.7(2) . . ?
Mo7 O55 Mo8 84.3(2) . . ?
P4 O62 Mo9 128.9(3) . . ?
P3 O35 Mo11 137.2(3) . . ?
Mo12 O34 Mo11 83.9(2) . . ?
Mo3 O8 Mo4 83.9(2) . . ?
P1 O44 H44 109.5 . . ?
P4 O58 Mo8 132.3(3) . . ?
P2 O49 Mo12 135.3(3) . . ?
P8 O4 Mo2 136.5(4) . . ?
Mo5 O18 Mo6 83.9(2) . . ?
P2 O51 Mo7 135.1(3) . . ?
P5 O26 H26 109.5 . . ?
P3 O38 Mo10 138.7(4) . . ?
P6 O12 Mo1 134.2(4) . . ?
P8 O3 Mo3 135.3(3) . . ?
P6 O15 Mo6 130.8(4) . . ?
P7 O25 Mo4 133.8(4) . . ?
P7 O27 Mo5 138.4(4) . . ?
P4 O61 H61 109.5 . . ?
P7 O21 H21 109.5 . . ?
P6 O14 H14 110.0 . . ?
P3 O37 H37 109.5 . . ?
P2 O52 H52 109.5 . . ?
P8 O1 H1 109.5 . . ?
C19 C4 H4 118.1 . . ?
C19 C4 C16 123.8(10) . . ?
C16 C4 H4 118.1 . . ?
C16 C17 H17 120.3 . . ?
C16 C17 N20 119.4(10) . . ?
N20 C17 H17 120.3 . . ?
C4 C19 H19 119.8 . . ?
C4 C19 C18 120.4(11) . . ?
C18 C19 H19 119.8 . . ?
C19 C18 H18 120.8 . . ?
C19 C18 N20 118.3(11) . . ?
N20 C18 H18 120.8 . . ?
C4 C16 C17 118.1(11) . . ?
C4 C16 H16 121.0 . . ?
C17 C16 H16 121.0 . . ?
C17 N20 C18 120.0(11) . . ?
C17 N20 H20 120.0 . . ?
C18 N20 H20 120.0 . . ?
C22 C23 H23 120.0 . . ?
C22 C23 C24 120.0 . . ?
C24 C23 H23 120.0 . . ?
C23 C22 H22 120.0 . . ?
C23 C22 C21 120.0 . . ?
C21 C22 H22 120.0 . . ?
C22 C21 H21A 120.0 . . ?
N5 C21 C22 120.0 . . ?
N5 C21 H21A 120.0 . . ?
C21 N5 H5 120.0 . . ?
C25 N5 C21 120.0 . . ?
C25 N5 H5 120.0 . . ?
N5 C25 H25 120.0 . . ?
N5 C25 C24 120.0 . . ?
C24 C25 H25 120.0 . . ?
C23 C24 H24A 120.0 . . ?
C25 C24 C23 120.0 . . ?
C25 C24 H24A 120.0 . . ?
C14 N3 H3 115.8 . . ?
C14 N3 C11 128.4(14) . . ?
C11 N3 H3 115.8 . . ?
N3 C14 H14A 121.9 . . ?
N3 C14 C15 116.3(15) . . ?
C15 C14 H14A 121.9 . . ?
C15 C13 H13 121.8 . . ?
C15 C13 C12 116.4(15) . . ?
C12 C13 H13 121.8 . . ?
C14 C15 C13 121.5(16) . . ?
C14 C15 H15 119.3 . . ?
C13 C15 H15 119.3 . . ?
C13 C12 H12 120.4 . . ?
C11 C12 C13 119.3(16) . . ?
C11 C12 H12 120.4 . . ?
N3 C11 C12 117.8(15) . . ?
N3 C11 H11 121.1 . . ?
C12 C11 H11 121.1 . . ?
C5 N1 H1A 120.0 . . ?
C5 N1 C1 120.0 . . ?
C1 N1 H1A 120.0 . . ?
N1 C5 H5A 120.0 . . ?
N1 C5 C26 120.0 . . ?
C26 C5 H5A 120.0 . . ?
C5 C26 H26A 120.0 . . ?
C3 C26 C5 120.0 . . ?
C3 C26 H26A 120.0 . . ?
C26 C3 H3A 120.0 . . ?
C2 C3 C26 120.0 . . ?
C2 C3 H3A 120.0 . . ?
C3 C2 H2 120.0 . . ?
C3 C2 C1 120.0 . . ?
C1 C2 H2 120.0 . . ?
N1 C1 H1B 120.0 . . ?
C2 C1 N1 120.0 . . ?
C2 C1 H1B 120.0 . . ?
C6 C7 H7 120.0 . . ?
C6 C7 C8 120.0 . . ?
C8 C7 H7 120.0 . . ?
C7 C6 H6 120.0 . . ?
N2 C6 C7 120.0 . . ?
N2 C6 H6 120.0 . . ?
C6 N2 H2A 120.0 . . ?
C9 N2 C6 120.0 . . ?
C9 N2 H2A 120.0 . . ?
N2 C9 H9 120.0 . . ?
N2 C9 C10 120.0 . . ?
C10 C9 H9 120.0 . . ?
C9 C10 H10 120.0 . . ?
C8 C10 C9 120.0 . . ?
C8 C10 H10 120.0 . . ?
C7 C8 H8 120.0 . . ?
C10 C8 C7 120.0 . . ?
C10 C8 H8 120.0 . . ?
H7WA O7W H7WB 104.6 . . ?
O4W O3W O2W 118.1(17) . . ?

loop_
_geom_bond_atom_site_label_1
_geom_bond_atom_site_label_2
_geom_bond_distance
_geom_bond_site_symmetry_2
_geom_bond_publ_flag
Mo7 Mo8 2.6017(9) . ?
Mo7 O47 2.297(5) . ?
Mo7 O57 1.941(5) . ?
Mo7 O50 2.110(5) . ?
Mo7 O55 1.936(5) . ?
Mo7 O51 2.076(5) . ?
Mo7 O54 1.671(6) . ?
Mo10 Mo9 2.5919(9) . ?
Mo10 O43 1.945(5) . ?
Mo10 O39 2.116(5) . ?
Mo10 O40 2.324(5) . ?
Mo10 O42 1.944(5) . ?
Mo10 O38 2.068(5) . ?
Mo10 O41 1.673(5) . ?
Mo8 O59 2.104(5) . ?
Mo8 O57 1.951(5) . ?
Mo8 O46 2.326(5) . ?
Mo8 O55 1.943(5) . ?
Mo8 O58 2.063(5) . ?
Mo8 O56 1.682(5) . ?
Mo2 Mo1 2.5941(10) . ?
Mo2 O9 2.335(5) . ?
Mo2 O30 1.938(5) . ?
Mo2 O10 1.945(5) . ?
Mo2 O6 2.122(5) . ?
Mo2 O4 2.084(6) . ?
Mo2 O5 1.673(6) . ?
Mo6 Mo5 2.5868(9) . ?
Mo6 O28 1.946(5) . ?
Mo6 O29 2.313(5) . ?
Mo6 O16 2.116(5) . ?
Mo6 O18 1.934(6) . ?
Mo6 O15 2.066(5) . ?
Mo6 O17 1.675(6) . ?
Mo5 O28 1.948(5) . ?
Mo5 O22 2.123(5) . ?
Mo5 O31 2.352(5) . ?
Mo5 O18 1.934(6) . ?
Mo5 O27 2.055(6) . ?
Mo5 O19 1.668(6) . ?
Mo3 Mo4 2.5878(10) . ?
Mo3 O9 2.290(5) . ?
Mo3 O24 1.933(5) . ?
Mo3 O6 2.117(5) . ?
Mo3 O8 1.928(5) . ?
Mo3 O3 2.096(6) . ?
Mo3 O7 1.669(5) . ?
Mo12 Mo11 2.5858(10) . ?
Mo12 O47 2.312(5) . ?
Mo12 O48 1.948(5) . ?
Mo12 O50 2.127(5) . ?
Mo12 O34 1.931(6) . ?
Mo12 O49 2.065(6) . ?
Mo12 O32 1.670(6) . ?
Mo4 O22 2.118(6) . ?
Mo4 O31 2.294(5) . ?
Mo4 O24 1.949(5) . ?
Mo4 O8 1.943(6) . ?
Mo4 O25 2.088(6) . ?
Mo4 O23 1.672(5) . ?
Mo1 O29 2.316(5) . ?
Mo1 O30 1.948(5) . ?
Mo1 O16 2.107(5) . ?
Mo1 O10 1.942(5) . ?
Mo1 O12 2.048(6) . ?
Mo1 O11 1.682(6) . ?
Mo11 O39 2.131(5) . ?
Mo11 O40 2.291(5) . ?
Mo11 O48 1.946(5) . ?
Mo11 O35 2.081(6) . ?
Mo11 O34 1.939(5) . ?
Mo11 O33 1.685(5) . ?
Mo9 O43 1.946(5) . ?
Mo9 O59 2.124(5) . ?
Mo9 O46 2.303(5) . ?
Mo9 O42 1.942(5) . ?
Mo9 O62 2.080(5) . ?
Mo9 O45 1.670(5) . ?
P1 O47 1.525(5) . ?
P1 O40 1.524(5) . ?
P1 O46 1.526(5) . ?
P1 O44 1.544(5) . ?
P5 O9 1.540(5) . ?
P5 O29 1.526(5) . ?
P5 O31 1.529(5) . ?
P5 O26 1.547(6) . ?
P4 O62 1.530(6) . ?
P4 O58 1.520(6) . ?
P4 O61 1.572(6) . ?
P4 O60 1.502(6) . ?
P3 O35 1.526(6) . ?
P3 O38 1.519(6) . ?
P3 O36 1.507(6) . ?
P3 O37 1.548(7) . ?
P2 O49 1.516(6) . ?
P2 O51 1.512(6) . ?
P2 O53 1.512(7) . ?
P2 O52 1.545(7) . ?
P6 O12 1.537(7) . ?
P6 O15 1.523(6) . ?
P6 O13 1.526(6) . ?
P6 O14 1.551(6) . ?
P8 O4 1.493(6) . ?
P8 O3 1.505(7) . ?
P8 O1 1.538(7) . ?
P8 O2 1.558(7) . ?
P7 O25 1.531(7) . ?
P7 O27 1.521(6) . ?
P7 O21 1.562(6) . ?
P7 O20 1.503(6) . ?
Cu2 O28 2.298(5) . ?
Cu2 O28 2.298(5) 2_565 ?
Cu2 O30 2.294(5) 2_565 ?
Cu2 O30 2.294(5) . ?
Cu2 O24 2.317(5) . ?
Cu2 O24 2.317(5) 2_565 ?
Cu1 O43 2.336(5) 2_656 ?
Cu1 O43 2.336(5) . ?
Cu1 O57 2.297(5) 2_656 ?
Cu1 O57 2.297(5) . ?
Cu1 O48 2.298(5) . ?
Cu1 O48 2.298(5) 2_656 ?
O28 H28 0.9800 . ?
O43 H43 0.9800 . ?
O30 H30 0.9800 . ?
O24 H24 0.9800 . ?
O57 H57 0.9800 . ?
O48 H48 0.9800 . ?
O44 H44 0.8200 . ?
O26 H26 0.8200 . ?
O61 H61 0.8200 . ?
O21 H21 0.8200 . ?
O14 H14 0.8574 . ?
O37 H37 0.8200 . ?
O52 H52 0.8200 . ?
O1 H1 0.8200 . ?
C4 H4 0.9300 . ?
C4 C19 1.282(14) . ?
C4 C16 1.352(14) . ?
C17 H17 0.9300 . ?
C17 C16 1.355(15) . ?
C17 N20 1.367(15) . ?
C19 H19 0.9300 . ?
C19 C18 1.356(15) . ?
C18 H18 0.9300 . ?
C18 N20 1.378(15) . ?
C16 H16 0.9300 . ?
N20 H20 0.8600 . ?
C23 H23 0.9300 . ?
C23 C22 1.3900 . ?
C23 C24 1.3900 . ?
C22 H22 0.9300 . ?
C22 C21 1.3900 . ?
C21 H21A 0.9300 . ?
C21 N5 1.3900 . ?
N5 H5 0.8600 . ?
N5 C25 1.3900 . ?
C25 H25 0.9300 . ?
C25 C24 1.3900 . ?
C24 H24A 0.9300 . ?
N3 H3 0.8600 . ?
N3 C14 1.260(18) . ?
N3 C11 1.286(17) . ?
C14 H14A 0.9300 . ?
C14 C15 1.33(2) . ?
C13 H13 0.9300 . ?
C13 C15 1.36(2) . ?
C13 C12 1.41(2) . ?
C15 H15 0.9300 . ?
C12 H12 0.9300 . ?
C12 C11 1.31(2) . ?
C11 H11 0.9300 . ?
N1 H1A 0.8600 . ?
N1 C5 1.3900 . ?
N1 C1 1.3900 . ?
C5 H5A 0.9300 . ?
C5 C26 1.3900 . ?
C26 H26A 0.9300 . ?
C26 C3 1.3900 . ?
C3 H3A 0.9300 . ?
C3 C2 1.3900 . ?
C2 H2 0.9300 . ?
C2 C1 1.3900 . ?
C1 H1B 0.9300 . ?
C7 H7 0.9300 . ?
C7 C6 1.3900 . ?
C7 C8 1.3900 . ?
C6 H6 0.9300 . ?
C6 N2 1.3900 . ?
N2 H2A 0.8600 . ?
N2 C9 1.3900 . ?
C9 H9 0.9300 . ?
C9 C10 1.3900 . ?
C10 H10 0.9300 . ?
C10 C8 1.3900 . ?
C8 H8 0.9300 . ?
O7W H7WA 0.8490 . ?
O7W H7WB 0.8501 . ?
O4W O3W 1.41(3) . ?
O3W O2W 1.42(3) . ?

loop_
_geom_torsion_atom_site_label_1
_geom_torsion_atom_site_label_2
_geom_torsion_atom_site_label_3
_geom_torsion_atom_site_label_4
_geom_torsion
_geom_torsion_site_symmetry_1
_geom_torsion_site_symmetry_2
_geom_torsion_site_symmetry_3
_geom_torsion_site_symmetry_4
_geom_torsion_publ_flag
O9 P5 O29 Mo6 133.2(3) . . . . ?
O9 P5 O29 Mo1 -11.1(4) . . . . ?
O9 P5 O31 Mo5 -132.9(3) . . . . ?
O9 P5 O31 Mo4 10.8(4) . . . . ?
O29 P5 O9 Mo2 9.6(4) . . . . ?
O29 P5 O9 Mo3 -131.0(3) . . . . ?
O29 P5 O31 Mo5 -12.0(4) . . . . ?
O29 P5 O31 Mo4 131.7(3) . . . . ?
O31 P5 O9 Mo2 130.7(3) . . . . ?
O31 P5 O9 Mo3 -9.8(4) . . . . ?
O31 P5 O29 Mo6 12.5(4) . . . . ?
O31 P5 O29 Mo1 -131.7(3) . . . . ?
O47 P1 O40 Mo10 133.3(3) . . . . ?
O47 P1 O40 Mo11 -11.7(4) . . . . ?
O47 P1 O46 Mo8 10.3(4) . . . . ?
O47 P1 O46 Mo9 -134.4(3) . . . . ?
O40 P1 O47 Mo7 -131.7(3) . . . . ?
O40 P1 O47 Mo12 11.7(4) . . . . ?
O40 P1 O46 Mo8 131.9(3) . . . . ?
O40 P1 O46 Mo9 -12.8(4) . . . . ?
O46 P1 O47 Mo7 -10.2(4) . . . . ?
O46 P1 O47 Mo12 133.2(3) . . . . ?
O46 P1 O40 Mo10 12.3(4) . . . . ?
O46 P1 O40 Mo11 -132.7(3) . . . . ?
O62 P4 O58 Mo8 -45.7(6) . . . . ?
O35 P3 O38 Mo10 2.5(7) . . . . ?
O44 P1 O47 Mo7 111.6(3) . . . . ?
O44 P1 O47 Mo12 -105.0(4) . . . . ?
O44 P1 O40 Mo10 -106.9(4) . . . . ?
O44 P1 O40 Mo11 108.1(4) . . . . ?
O44 P1 O46 Mo8 -111.7(4) . . . . ?
O44 P1 O46 Mo9 103.6(4) . . . . ?
O58 P4 O62 Mo9 53.4(5) . . . . ?
O49 P2 O51 Mo7 25.5(7) . . . . ?
O4 P8 O3 Mo3 -16.9(7) . . . . ?
O51 P2 O49 Mo12 -29.1(7) . . . . ?
O26 P5 O9 Mo2 -111.3(4) . . . . ?
O26 P5 O9 Mo3 108.2(4) . . . . ?
O26 P5 O29 Mo6 -107.6(4) . . . . ?
O26 P5 O29 Mo1 108.1(4) . . . . ?
O26 P5 O31 Mo5 109.4(4) . . . . ?
O26 P5 O31 Mo4 -106.9(4) . . . . ?
O38 P3 O35 Mo11 3.8(7) . . . . ?
O12 P6 O15 Mo6 -45.0(6) . . . . ?
O3 P8 O4 Mo2 22.9(7) . . . . ?
O15 P6 O12 Mo1 40.6(6) . . . . ?
O25 P7 O27 Mo5 26.9(7) . . . . ?
O27 P7 O25 Mo4 -27.6(6) . . . . ?
O61 P4 O62 Mo9 167.7(4) . . . . ?
O61 P4 O58 Mo8 -160.7(4) . . . . ?
O13 P6 O12 Mo1 162.6(5) . . . . ?
O13 P6 O15 Mo6 -166.5(4) . . . . ?
O60 P4 O62 Mo9 -73.5(5) . . . . ?
O60 P4 O58 Mo8 80.8(5) . . . . ?
O21 P7 O25 Mo4 -140.6(5) . . . . ?
O21 P7 O27 Mo5 141.7(6) . . . . ?
O36 P3 O35 Mo11 -120.5(5) . . . . ?
O36 P3 O38 Mo10 127.5(6) . . . . ?
O14 P6 O12 Mo1 -78.0(6) . . . . ?
O14 P6 O15 Mo6 74.1(5) . . . . ?
O20 P7 O25 Mo4 98.5(5) . . . . ?
O20 P7 O27 Mo5 -97.2(6) . . . . ?
O53 P2 O49 Mo12 96.1(6) . . . . ?
O53 P2 O51 Mo7 -99.1(6) . . . . ?
O37 P3 O35 Mo11 121.3(6) . . . . ?
O37 P3 O38 Mo10 -112.2(6) . . . . ?
O52 P2 O49 Mo12 -150.0(5) . . . . ?
O52 P2 O51 Mo7 146.9(6) . . . . ?
O1 P8 O4 Mo2 146.7(5) . . . . ?
O1 P8 O3 Mo3 -140.3(6) . . . . ?
O2 P8 O4 Mo2 -99.2(6) . . . . ?
O2 P8 O3 Mo3 103.8(6) . . . . ?
C4 C19 C18 N20 -2(2) . . . . ?
C19 C4 C16 C17 -1(2) . . . . ?
C19 C18 N20 C17 2(2) . . . . ?
C16 C4 C19 C18 1(2) . . . . ?
C16 C17 N20 C18 -2(2) . . . . ?
N20 C17 C16 C4 1.5(19) . . . . ?
C23 C22 C21 N5 0.0 . . . . ?
C22 C23 C24 C25 0.0 . . . . ?
C22 C21 N5 C25 0.0 . . . . ?
C21 N5 C25 C24 0.0 . . . . ?
N5 C25 C24 C23 0.0 . . . . ?
C24 C23 C22 C21 0.0 . . . . ?
N3 C14 C15 C13 -5(3) . . . . ?
C14 N3 C11 C12 0(3) . . . . ?
C13 C12 C11 N3 -4(3) . . . . ?
C15 C13 C12 C11 4(3) . . . . ?
C12 C13 C15 C14 1(3) . . . . ?
C11 N3 C14 C15 5(3) . . . . ?
N1 C5 C26 C3 0.0 . . . . ?
C5 N1 C1 C2 0.0 . . . . ?
C5 C26 C3 C2 0.0 . . . . ?
C26 C3 C2 C1 0.0 . . . . ?
C3 C2 C1 N1 0.0 . . . . ?
C1 N1 C5 C26 0.0 . . . . ?
C7 C6 N2 C9 0.0 . . . . ?
C6 C7 C8 C10 0.0 . . . . ?
C6 N2 C9 C10 0.0 . . . . ?
N2 C9 C10 C8 0.0 . . . . ?
C9 C10 C8 C7 0.0 . . . . ?
C8 C7 C6 N2 0.0 . . . . ?

loop_
_platon_squeeze_void_nr
_platon_squeeze_void_average_x
_platon_squeeze_void_average_y
_platon_squeeze_void_average_z
_platon_squeeze_void_volume
_platon_squeeze_void_count_electrons
_platon_squeeze_void_content
1 0.000 0.500 0.500 602 159 ' '
2 0.490 0.064 0.048 29 6 ' '
3 0.511 -0.072 0.946 27 5 ' '
